data_4514566
loop_
_publ_author_name
'Li, Xiao'
'Yang, Xi-Ya'
'Sha, Jing-Quan'
'Han, Tao'
'Du, Chun-Jiang'
'Sun, Yuan-Jie'
'Lan, Ya-Qian'

_publ_section_title
;
 POMOF/SWNT Nanocomposites with Prominent Peroxidase-Mimicking Activity
 for l-Cysteine &quot;On-Off Switch&quot; Colorimetric Biosensing.
;
_journal_issue 18
_journal_name_full 'ACS applied materials &amp; interfaces'
_journal_page_first 16896
_journal_page_last 16904
_journal_paper_doi 10.1021/acsami.9b00872
_journal_volume 11
_journal_year 2019
_chemical_formula_moiety 'C16 H16 Cl2 Cu6 N24 O44 P W12'
_chemical_formula_sum 'C16 H16 Cl2 Cu6 N24 O44 P W12'
_chemical_formula_weight 3937.78
_space_group_crystal_system triclinic
_space_group_IT_number 2
_space_group_name_Hall '-P 1'
_space_group_name_H-M_alt 'P -1'
_symmetry_space_group_name_Hall '-P 1'
_symmetry_space_group_name_H-M 'P -1'
_atom_sites_solution_hydrogens geom
_audit_creation_date 2019-04-08
_audit_creation_method
;
Olex2 1.2
(compiled 2018.05.29 svn.r3508 for OlexSys, GUI svn.r5506)
;
_cell_angle_alpha 94.053(4)
_cell_angle_beta 105.889(4)
_cell_angle_gamma 106.155(4)
_cell_formula_units_Z 1
_cell_length_a 11.516(3)
_cell_length_b 12.049(3)
_cell_length_c 14.257(4)
_cell_measurement_reflns_used 4847
_cell_measurement_temperature 296(2)
_cell_measurement_theta_max 27.532
_cell_measurement_theta_min 2.473
_cell_volume 1804.3(8)
_computing_cell_refinement 'SAINT v7.68A (Bruker, 2009)'
_computing_data_reduction 'SAINT v7.68A (Bruker, 2009)'
_computing_molecular_graphics 'Olex2 (Dolomanov et al., 2009)'
_computing_publication_material 'Olex2 (Dolomanov et al., 2009)'
_computing_structure_refinement 'ShelXL (Sheldrick, 2015)'
_diffrn_ambient_temperature 296.15
_diffrn_measured_fraction_theta_full 1
_diffrn_measured_fraction_theta_max 1
_diffrn_measurement_device_type 'Bruker P4'
_diffrn_measurement_method '\w scans'
_diffrn_radiation_monochromator graphite
_diffrn_radiation_type MoK\a
_diffrn_radiation_wavelength 0.71073
_diffrn_reflns_av_R_equivalents 0.0343
_diffrn_reflns_av_unetI/netI 0.0666
_diffrn_reflns_Laue_measured_fraction_full 1
_diffrn_reflns_Laue_measured_fraction_max 1
_diffrn_reflns_limit_h_max 13
_diffrn_reflns_limit_h_min -13
_diffrn_reflns_limit_k_max 10
_diffrn_reflns_limit_k_min -14
_diffrn_reflns_limit_l_max 16
_diffrn_reflns_limit_l_min -16
_diffrn_reflns_number 8679
_diffrn_reflns_point_group_measured_fraction_full 1
_diffrn_reflns_point_group_measured_fraction_max 1
_diffrn_reflns_theta_full 25.000
_diffrn_reflns_theta_max 25.000
_diffrn_reflns_theta_min 1.934
_exptl_absorpt_coefficient_mu 20.958
_exptl_absorpt_correction_T_max 0.015
_exptl_absorpt_correction_T_min 0.009
_exptl_absorpt_correction_type multi-scan
_exptl_absorpt_process_details 'SADABS (SHELDRICK,1996)'
_exptl_crystal_colour colourless
_exptl_crystal_colour_primary colourless
_exptl_crystal_density_diffrn 3.624
_exptl_crystal_description block
_exptl_crystal_F_000 1743
_exptl_crystal_size_max 0.24
_exptl_crystal_size_mid 0.22
_exptl_crystal_size_min 0.2
_refine_diff_density_max 5.638
_refine_diff_density_min -4.744
_refine_diff_density_rms 0.507
_refine_ls_extinction_method none
_refine_ls_goodness_of_fit_ref 1.054
_refine_ls_hydrogen_treatment constr
_refine_ls_matrix_type full
_refine_ls_number_parameters 478
_refine_ls_number_reflns 6169
_refine_ls_number_restraints 292
_refine_ls_restrained_S_all 1.246
_refine_ls_R_factor_all 0.0886
_refine_ls_R_factor_gt 0.0750
_refine_ls_shift/su_max 0.000
_refine_ls_shift/su_mean 0.000
_refine_ls_structure_factor_coef Fsqd
_refine_ls_weighting_details 'w=1/[\s^2^(Fo^2^)+(0.0839P)^2^+178.1903P] where P=(Fo^2^+2Fc^2^)/3'
_refine_ls_weighting_scheme calc
_refine_ls_wR_factor_gt 0.1892
_refine_ls_wR_factor_ref 0.2007
_reflns_Friedel_coverage 0.000
_reflns_number_gt 5068
_reflns_number_total 6352
_reflns_threshold_expression 'I > 2\s(I)'
_cod_data_source_file am9b00872_si_002.cif
_cod_data_source_block 11_sq
_cod_database_code 4514566
_shelx_shelxl_version_number 2016/6
_shelx_space_group_comment
;
The symmetry employed for this shelxl refinement is uniquely defined
by the following loop, which should always be used as a source of
symmetry information in preference to the above space-group names.
They are only intended as comments.
;
_shelx_estimated_absorpt_t_max 0.102
_shelx_estimated_absorpt_t_min 0.081
_olex2_refinement_description
;
1. Fixed Uiso
 At 1.2 times of:
  All C(H) groups
2. Rigid bond restraints
 W3, O4
 with sigma for 1-2 distances of 0.02 and sigma for 1-3 distances of 0.02
 W4, O4
 with sigma for 1-2 distances of 0.02 and sigma for 1-3 distances of 0.01
 W1, O21
 with sigma for 1-2 distances of 0.02 and sigma for 1-3 distances of 0.01
 P1, O3
 with sigma for 1-2 distances of 0.01 and sigma for 1-3 distances of 0.005
 P1, O1
 with sigma for 1-2 distances of 0.01 and sigma for 1-3 distances of 0.005
 P1, O4
 with sigma for 1-2 distances of 0.01 and sigma for 1-3 distances of 0.005
3. Uiso/Uaniso restraints and constraints
P1 \\sim O1 \\sim O3 \\sim O4 \\sim O21: within 3.8A with sigma of 0.01 and
sigma for terminal atoms of 0.02
Uanis(O6) \\sim Ueq, Uanis(O9) \\sim Ueq, Uanis(O10) \\sim Ueq, Uanis(O15)
\\sim Ueq, Uanis(P1) \\sim Ueq, Uanis(Cu1) \\sim Ueq, Uanis(Cu2) \\sim Ueq,
Uanis(Cu3) \\sim Ueq, Uanis(Cu4) \\sim Ueq, Uanis(C2) \\sim Ueq, Uanis(C3)
\\sim Ueq: with sigma of 0.001 and sigma for terminal atoms of 0.002
Uanis(C1) \\sim Ueq, Uanis(C5) \\sim Ueq, Uanis(C6) \\sim Ueq, Uanis(C7) \\sim
Ueq, Uanis(C8) \\sim Ueq, Uanis(N2) \\sim Ueq, Uanis(N3) \\sim Ueq, Uanis(N6)
\\sim Ueq, Uanis(N6) \\sim Ueq, Uanis(N7) \\sim Ueq, Uanis(N8) \\sim Ueq,
Uanis(N9) \\sim Ueq, Uanis(N10) \\sim Ueq, Uanis(O5) \\sim Ueq, Uanis(N4) \\sim
Ueq: with sigma of 0.001 and sigma for terminal atoms of 0.002
Uanis(C4) \\sim Ueq, Uanis(N5) \\sim Ueq, Uanis(P1) \\sim Ueq, Uanis(N11) \\sim
Ueq, Uanis(P1) \\sim Ueq, Uanis(W6) \\sim Ueq, Uanis(P1) \\sim Ueq, Uanis(O2)
\\sim Ueq, Uanis(O7) \\sim Ueq, Uanis(O11) \\sim Ueq, Uanis(O12) \\sim Ueq,
Uanis(O13) \\sim Ueq, Uanis(O16) \\sim Ueq, Uanis(O19) \\sim Ueq, Uanis(O8)
\\sim Ueq, Uanis(O22) \\sim Ueq: with sigma of 0.001 and sigma for terminal
atoms of 0.002
4.a Aromatic/amide H refined with riding coordinates:
 C1(H1), C2(H2), C3(H3), C4(H4), C5(H5), C6(H6), C7(H7), C8(H8)
;
_olex2_submission_special_instructions 'No special instructions were received'

loop_
_space_group_symop_operation_xyz
'x, y, z'
'-x, -y, -z'

loop_
_atom_site_label
_atom_site_type_symbol
_atom_site_fract_x
_atom_site_fract_y
_atom_site_fract_z
_atom_site_U_iso_or_equiv
_atom_site_adp_type
_atom_site_occupancy
_atom_site_site_symmetry_order
_atom_site_calc_flag
_atom_site_refinement_flags_posn
_atom_site_refinement_flags_adp
_atom_site_refinement_flags_occupancy
C1 C 0.232(2) 0.9839(17) 0.2656(15) 0.015(4) Uani 1 1 d . U .
H1 H 0.245993 0.973554 0.331289 0.018 Uiso 1 1 calc R . .
C2 C -0.059(3) 1.220(3) 0.198(2) 0.043(7) Uani 1 1 d . U .
H2 H -0.070352 1.240623 0.258253 0.051 Uiso 1 1 calc R . .
C3 C -0.046(3) 1.223(3) 0.051(2) 0.048(7) Uani 1 1 d . U .
H3 H -0.046611 1.244639 -0.010466 0.058 Uiso 1 1 calc R . .
C4 C -0.034(3) 0.743(3) 0.283(2) 0.047(7) Uani 1 1 d . U .
H4 H -0.046122 0.714379 0.217233 0.057 Uiso 1 1 calc R . .
C5 C -0.008(2) 0.750(2) 0.4369(17) 0.024(5) Uani 1 1 d . U .
H5 H 0.000842 0.728754 0.499263 0.028 Uiso 1 1 calc R . .
C6 C 0.256(2) 1.009(2) 0.1286(18) 0.029(5) Uani 1 1 d . U .
H6 H 0.292519 1.021888 0.078202 0.035 Uiso 1 1 calc R . .
C7 C -0.276(2) 1.0055(19) 0.2537(17) 0.022(5) Uani 1 1 d . U .
H7 H -0.308322 1.000012 0.185631 0.026 Uiso 1 1 calc R . .
C8 C 0.737(2) 1.0182(18) 0.4039(16) 0.020(4) Uani 1 1 d . U .
H8 H 0.717182 1.023711 0.462533 0.024 Uiso 1 1 calc R . .
N1 N -0.0049(16) 0.8582(15) 0.4147(13) 0.016(4) Uani 1 1 d . . .
N2 N -0.1500(16) 1.0131(14) 0.3962(12) 0.013(3) Uani 1 1 d . U .
N3 N -0.0224(17) 0.8513(15) 0.3172(13) 0.018(4) Uani 1 1 d . U .
N4 N -0.1600(18) 1.0057(16) 0.2997(14) 0.022(4) Uani 1 1 d . U .
N5 N 0.6612(17) 1.0141(15) 0.3159(13) 0.018(4) Uani 1 1 d . U .
N6 N 0.3184(19) 1.0012(16) 0.2210(14) 0.023(4) Uani 1 1 d . U .
N7 N 0.1230(17) 0.9830(15) 0.2051(13) 0.018(4) Uani 1 1 d . U .
N8 N 0.1411(18) 0.9980(16) 0.1189(13) 0.021(4) Uani 1 1 d . U .
N9 N -0.0414(18) 1.1255(16) 0.1709(13) 0.021(4) Uani 1 1 d . U .
N10 N -0.0329(18) 1.1266(16) 0.0783(14) 0.023(4) Uani 1 1 d . U .
N11 N -0.025(2) 0.681(2) 0.3570(17) 0.038(5) Uani 1 1 d . U .
N12 N -0.058(3) 1.288(3) 0.126(2) 0.063(8) Uani 1 1 d . . .
O1 O 0.5449(18) 0.6113(16) 0.4616(14) 0.041(3) Uani 1 1 d . U .
O2 O 0.716(3) 0.750(2) 0.6817(19) 0.067(7) Uani 1 1 d . U .
O3 O 0.5247(18) 0.4857(16) 0.4050(14) 0.039(3) Uani 1 1 d . U .
O4 O 0.4083(18) 0.5715(16) 0.4992(14) 0.040(3) Uani 1 1 d . U .
O5 O 0.790(3) 0.458(2) 0.4803(19) 0.069(7) Uani 1 1 d . U .
O6 O 0.741(2) 0.320(2) 0.2979(18) 0.061(6) Uani 1 1 d . U .
O7 O 0.681(2) 0.5263(18) 0.3216(15) 0.047(5) Uani 1 1 d . U .
O8 O 0.494(2) 0.726(2) 0.3400(18) 0.061(6) Uani 1 1 d . U .
O9 O 0.605(2) 0.8223(18) 0.5235(15) 0.045(5) Uani 1 1 d . U .
O10 O 0.718(2) 0.7305(19) 0.4236(16) 0.050(5) Uani 1 1 d . U .
O11 O 0.638(3) 0.707(2) 0.222(2) 0.072(7) Uani 1 1 d . U .
O12 O 0.0318(18) 0.4838(16) 0.3282(14) 0.038(4) Uani 1 1 d . U .
O13 O 0.239(3) 0.448(2) 0.281(2) 0.074(7) Uani 1 1 d . U .
O14 O 0.493(2) 0.3244(15) 0.2773(16) 0.051(6) Uani 1 1 d . . .
O15 O 0.1295(15) 1.1045(14) 0.4104(11) 0.025(3) Uani 1 1 d . U .
O16 O 0.400(2) 0.8889(19) 0.4204(16) 0.054(5) Uani 1 1 d . U .
O17 O 0.444(2) 0.5188(15) 0.2358(17) 0.052(6) Uani 1 1 d . . .
O18 O 0.269(2) 0.3091(19) 0.1303(15) 0.059(6) Uani 1 1 d . . .
O19 O 0.390(2) 0.746(2) 0.5630(17) 0.056(6) Uani 1 1 d . U .
O20 O 0.270(2) 0.650(2) 0.3808(17) 0.068(8) Uani 1 1 d . . .
O21 O 0.3682(19) 0.4237(17) 0.4172(14) 0.042(3) Uani 1 1 d . U .
O22 O 0.840(3) 0.661(2) 0.582(2) 0.077(7) Uani 1 1 d . U .
P1 P 0.500000 0.500000 0.500000 0.0087(13) Uani 1 2 d S TU P
Cu1 Cu 0.4888(3) 1.0112(3) 0.2775(2) 0.0301(7) Uani 1 1 d . U .
Cu2 Cu -0.0295(2) 0.9876(2) 0.24256(19) 0.0185(6) Uani 1 1 d . U .
Cu3 Cu 0.000000 1.000000 0.500000 0.0104(7) Uani 1 2 d S TU P
Cu4 Cu 0.000000 1.000000 0.000000 0.0258(9) Uani 1 2 d S TU P
W1 W 0.74677(10) 0.76742(8) 0.56123(9) 0.0326(3) Uani 1 1 d . U .
W2 W 0.59505(10) 0.63901(9) 0.30993(7) 0.0287(3) Uani 1 1 d . . .
W3 W 0.43187(9) 0.76341(8) 0.44593(8) 0.0299(3) Uani 1 1 d . U .
W4 W 0.66357(9) 0.37557(9) 0.36394(9) 0.0323(3) Uani 1 1 d . U .
W5 W 0.34585(12) 0.36986(10) 0.24919(8) 0.0369(3) Uani 1 1 d . . .
W6 W 0.18455(10) 0.49239(11) 0.38607(10) 0.0435(3) Uani 1 1 d . U .
Cl1 Cl -0.1667(9) 0.8560(9) 0.0788(7) 0.070(3) Uani 1 1 d . . .

loop_
_atom_site_aniso_label
_atom_site_aniso_U_11
_atom_site_aniso_U_22
_atom_site_aniso_U_33
_atom_site_aniso_U_23
_atom_site_aniso_U_13
_atom_site_aniso_U_12
C1 0.015(4) 0.015(4) 0.015(4) 0.0022(12) 0.0046(16) 0.0049(16)
C2 0.043(7) 0.043(7) 0.043(7) 0.0068(15) 0.013(2) 0.013(2)
C3 0.048(7) 0.048(7) 0.048(7) 0.0076(15) 0.014(2) 0.015(2)
C4 0.047(7) 0.048(7) 0.048(7) 0.0073(15) 0.015(2) 0.015(2)
C5 0.024(5) 0.024(5) 0.024(5) 0.0039(13) 0.0073(18) 0.0074(18)
C6 0.029(5) 0.029(5) 0.029(5) 0.0045(13) 0.0088(19) 0.0091(19)
C7 0.021(5) 0.022(5) 0.022(5) 0.0034(13) 0.0065(17) 0.0069(17)
C8 0.020(5) 0.020(5) 0.020(5) 0.0031(13) 0.0061(17) 0.0063(17)
N1 0.008(9) 0.016(9) 0.028(10) 0.008(7) 0.008(7) 0.007(7)
N2 0.012(3) 0.013(3) 0.013(3) 0.0021(12) 0.0037(14) 0.0041(14)
N3 0.018(4) 0.019(4) 0.018(4) 0.0027(12) 0.0056(15) 0.0059(15)
N4 0.022(4) 0.023(4) 0.023(4) 0.0035(12) 0.0067(16) 0.0071(16)
N5 0.018(4) 0.018(4) 0.018(4) 0.0030(12) 0.0054(15) 0.0057(15)
N6 0.023(4) 0.023(4) 0.023(4) 0.0038(12) 0.0069(16) 0.0073(16)
N7 0.017(4) 0.018(4) 0.018(4) 0.0028(12) 0.0053(15) 0.0056(15)
N8 0.021(4) 0.021(4) 0.021(4) 0.0034(12) 0.0064(16) 0.0067(16)
N9 0.020(4) 0.021(4) 0.021(4) 0.0033(12) 0.0062(16) 0.0065(16)
N10 0.023(4) 0.023(4) 0.023(4) 0.0037(12) 0.0067(16) 0.0073(16)
N11 0.038(5) 0.038(5) 0.039(5) 0.0059(13) 0.0117(19) 0.0121(19)
N12 0.06(2) 0.054(17) 0.07(2) 0.026(15) 0.001(16) 0.033(15)
O1 0.031(5) 0.035(5) 0.044(5) 0.003(5) 0.003(5) 0.000(5)
O2 0.068(7) 0.068(7) 0.068(7) 0.0110(15) 0.021(2) 0.021(2)
O3 0.029(5) 0.039(5) 0.041(5) -0.001(5) 0.009(4) 0.003(5)
O4 0.029(5) 0.037(5) 0.046(5) -0.004(5) 0.004(5) 0.006(4)
O5 0.069(7) 0.069(7) 0.069(7) 0.0113(15) 0.021(2) 0.021(2)
O6 0.061(6) 0.062(6) 0.062(6) 0.008(2) 0.021(3) 0.019(3)
O7 0.047(5) 0.047(5) 0.047(5) 0.0075(13) 0.0141(18) 0.0144(18)
O8 0.060(6) 0.061(6) 0.061(6) 0.0092(14) 0.018(2) 0.019(2)
O9 0.045(5) 0.046(5) 0.046(5) 0.0066(13) 0.0138(18) 0.0145(18)
O10 0.049(5) 0.050(5) 0.050(5) 0.0072(13) 0.0152(19) 0.0155(19)
O11 0.072(7) 0.072(7) 0.071(7) 0.013(2) 0.022(3) 0.021(3)
O12 0.037(5) 0.037(5) 0.039(5) 0.006(2) 0.010(2) 0.012(2)
O13 0.074(7) 0.074(7) 0.074(7) 0.0120(15) 0.023(2) 0.023(2)
O14 0.049(14) 0.019(9) 0.062(14) 0.000(9) -0.014(10) 0.005(9)
O15 0.024(4) 0.025(4) 0.025(4) 0.0038(12) 0.0078(15) 0.0073(14)
O16 0.054(6) 0.053(6) 0.054(6) 0.009(2) 0.015(3) 0.018(3)
O17 0.054(14) 0.011(8) 0.074(15) 0.001(9) -0.001(11) 0.007(9)
O18 0.061(16) 0.046(12) 0.033(11) -0.003(9) -0.016(10) -0.008(11)
O19 0.056(6) 0.056(6) 0.056(6) 0.0092(14) 0.017(2) 0.017(2)
O20 0.037(14) 0.068(15) 0.055(14) 0.028(12) -0.008(10) -0.034(11)
O21 0.032(5) 0.037(5) 0.046(5) 0.000(5) 0.001(5) 0.005(5)
O22 0.077(7) 0.077(7) 0.077(7) 0.0124(16) 0.024(2) 0.024(2)
P1 0.0084(15) 0.0081(15) 0.0098(15) 0.0019(10) 0.0023(10) 0.0034(10)
Cu1 0.0212(10) 0.0370(10) 0.0341(10) 0.0057(8) 0.0064(8) 0.0144(8)
Cu2 0.0127(9) 0.0263(9) 0.0197(9) 0.0043(7) 0.0057(7) 0.0103(7)
Cu3 0.0067(10) 0.0123(10) 0.0127(10) 0.0019(8) 0.0021(8) 0.0044(8)
Cu4 0.0234(12) 0.0294(12) 0.0254(12) 0.0033(9) 0.0050(9) 0.0119(9)
W1 0.0161(5) 0.0187(5) 0.0683(8) 0.0091(5) 0.0221(5) 0.0041(4)
W2 0.0246(6) 0.0276(5) 0.0270(5) 0.0050(4) 0.0100(4) -0.0049(4)
W3 0.0102(5) 0.0152(5) 0.0558(7) 0.0091(4) -0.0056(4) 0.0054(4)
W4 0.0147(5) 0.0321(6) 0.0517(7) -0.0053(5) 0.0200(5) 0.0029(4)
W5 0.0444(7) 0.0370(6) 0.0302(6) 0.0077(5) 0.0147(5) 0.0104(5)
W6 0.0130(5) 0.0462(6) 0.0763(7) 0.0250(5) 0.0083(5) 0.0185(4)
Cl1 0.049(6) 0.085(7) 0.063(6) 0.007(5) 0.006(4) 0.010(5)

loop_
_atom_type_symbol
_atom_type_description
_atom_type_scat_dispersion_real
_atom_type_scat_dispersion_imag
_atom_type_scat_source
C C 0.0033 0.0016 'International Tables Vol C Tables 4.2.6.8 and 6.1.1.4'
H H 0.0000 0.0000 'International Tables Vol C Tables 4.2.6.8 and 6.1.1.4'
Cl Cl 0.1484 0.1585 'International Tables Vol C Tables 4.2.6.8 and 6.1.1.4'
Cu Cu 0.3201 1.2651 'International Tables Vol C Tables 4.2.6.8 and 6.1.1.4'
N N 0.0061 0.0033 'International Tables Vol C Tables 4.2.6.8 and 6.1.1.4'
O O 0.0106 0.0060 'International Tables Vol C Tables 4.2.6.8 and 6.1.1.4'
P P 0.1023 0.0942 'International Tables Vol C Tables 4.2.6.8 and 6.1.1.4'
W W -0.8490 6.8722 'International Tables Vol C Tables 4.2.6.8 and 6.1.1.4'

loop_
_geom_angle_atom_site_label_1
_geom_angle_atom_site_label_2
_geom_angle_atom_site_label_3
_geom_angle
_geom_angle_site_symmetry_1
_geom_angle_site_symmetry_3
N6 C1 H1 124.7 . .
N6 C1 N7 110.6(19) . .
N7 C1 H1 124.7 . .
N9 C2 H2 125.2 . .
N9 C2 N12 110(3) . .
N12 C2 H2 125.2 . .
N10 C3 H3 125.7 . .
N10 C3 N12 109(3) . .
N12 C3 H3 125.7 . .
N3 C4 H4 125.6 . .
N3 C4 N11 109(3) . .
N11 C4 H4 125.6 . .
N1 C5 H5 125.6 . .
N11 C5 H5 125.6 . .
N11 C5 N1 109(2) . .
N6 C6 H6 124.3 . .
N8 C6 H6 124.3 . .
N8 C6 N6 111(2) . .
N4 C7 H7 124.4 . .
N5 C7 H7 124.4 1_455 .
N5 C7 N4 111(2) 1_455 .
N2 C8 H8 125.4 1_655 .
N5 C8 H8 125.4 . .
N5 C8 N2 109.3(18) . 1_655
C5 N1 Cu3 129.4(15) . .
N3 N1 C5 106.6(17) . .
N3 N1 Cu3 123.5(13) . .
C8 N2 Cu3 129.3(14) 1_455 .
N4 N2 C8 106.6(17) . 1_455
N4 N2 Cu3 123.8(13) . .
C4 N3 N1 108(2) . .
C4 N3 Cu2 128.6(18) . .
N1 N3 Cu2 123.8(13) . .
C7 N4 N2 106.3(18) . .
C7 N4 Cu2 128.3(15) . .
N2 N4 Cu2 125.3(14) . .
C7 N5 C8 106.6(19) 1_655 .
C7 N5 Cu1 123.9(16) 1_655 .
C8 N5 Cu1 129.4(15) . .
C1 N6 C6 104(2) . .
C1 N6 Cu1 126.1(16) . .
C6 N6 Cu1 130.3(17) . .
C1 N7 N8 106.6(17) . .
C1 N7 Cu2 126.1(14) . .
N8 N7 Cu2 126.4(14) . .
C6 N8 N7 108(2) . .
C6 N8 Cu4 130.4(17) . .
N7 N8 Cu4 122.0(14) . .
C2 N9 N10 108(2) . .
C2 N9 Cu2 130.3(18) . .
N10 N9 Cu2 121.9(14) . .
C3 N10 N9 108(2) . .
C3 N10 Cu4 126.6(19) . .
N9 N10 Cu4 125.0(14) . .
C5 N11 C4 108(2) . .
C3 N12 C2 105(3) . .
O3 O1 O4 96.5(13) . .
O3 O1 W1 130.0(13) . .
O3 O1 W2 72.6(10) . .
O3 O1 W3 137.4(13) . .
O4 O1 W1 123.2(11) . .
O4 O1 W2 137.4(12) . .
O4 O1 W3 67.4(9) . .
P1 O1 O3 56.7(10) . .
P1 O1 O4 55.7(9) . .
P1 O1 W1 120.2(10) . .
P1 O1 W2 129.2(11) . .
P1 O1 W3 123.1(11) . .
W2 O1 W1 92.0(6) . .
W2 O1 W3 92.7(7) . .
W3 O1 W1 89.2(6) . .
W1 O2 W5 139.8(15) . 2_666
O1 O3 O4 98.8(14) . 2_666
O1 O3 O21 93.9(13) . .
O1 O3 W2 69.3(10) . .
O1 O3 W4 136.4(13) . .
O4 O3 O21 92.0(13) 2_666 .
O4 O3 W2 137.1(12) 2_666 .
O4 O3 W4 68.0(9) 2_666 .
O21 O3 W2 128.8(12) . .
O21 O3 W4 126.7(11) . .
P1 O3 O1 58.5(10) . .
P1 O3 O4 58.2(10) . 2_666
P1 O3 O21 58.2(9) . .
P1 O3 W2 127.8(11) . .
P1 O3 W4 126.2(11) . .
W2 O3 W4 92.0(6) . .
O1 O4 W3 71.3(9) . .
O1 O4 W4 139.0(11) . 2_666
O1 O4 W6 125.5(12) . .
O3 O4 O1 93.9(13) 2_666 .
O3 O4 W3 138.5(12) 2_666 .
O3 O4 W4 72.4(10) 2_666 2_666
O3 O4 W6 126.7(12) 2_666 .
P1 O4 O1 53.7(9) . .
P1 O4 O3 54.3(9) . 2_666
P1 O4 W3 125.0(11) . .
P1 O4 W4 126.7(11) . 2_666
P1 O4 W6 119.2(9) . .
W3 O4 W6 91.4(7) . .
W4 O4 W3 93.3(6) 2_666 .
W4 O4 W6 91.6(6) 2_666 .
W6 O5 W4 141.7(16) 2_666 .
W2 O7 W4 138.4(12) . .
W2 O8 W3 139.9(14) . .
W3 O9 W1 138.0(11) . .
W2 O10 W1 141.1(12) . .
W6 O13 W5 142.5(16) . .
W5 O14 W4 139.8(11) . .
W1 O15 Cu3 134.2(8) 2_676 .
W5 O17 W2 138.5(13) . .
W3 O19 W4 139.0(13) . 2_666
W6 O20 W3 137.3(14) . .
O3 O21 W1 133.4(12) . 2_666
O3 O21 W5 74.6(9) . .
O3 O21 W6 132.1(12) . .
P1 O21 O3 50.2(8) . .
P1 O21 W1 120.5(10) . 2_666
P1 O21 W5 124.8(11) . .
P1 O21 W6 119.8(10) . .
W1 O21 W6 93.6(7) 2_666 .
W5 O21 W1 95.4(7) . 2_666
W5 O21 W6 95.5(7) . .
W1 O22 W6 137.1(16) . 2_666
O1 P1 O1 180.0 2_666 .
O1 P1 O4 70.6(11) . .
O1 P1 O4 109.4(11) . 2_666
O1 P1 O4 70.6(11) 2_666 2_666
O1 P1 O4 109.4(11) 2_666 .
O1 P1 O21 105.7(10) 2_666 2_666
O1 P1 O21 105.7(10) . .
O1 P1 O21 74.3(10) 2_666 .
O1 P1 O21 74.3(10) . 2_666
O3 P1 O1 64.8(10) 2_666 2_666
O3 P1 O1 115.2(11) . 2_666
O3 P1 O1 64.8(10) . .
O3 P1 O1 115.2(11) 2_666 .
O3 P1 O3 180.0(14) . 2_666
O3 P1 O4 67.5(11) . 2_666
O3 P1 O4 112.5(11) 2_666 2_666
O3 P1 O4 112.5(11) . .
O3 P1 O4 67.5(11) 2_666 .
O3 P1 O21 108.4(10) . 2_666
O3 P1 O21 71.6(10) 2_666 2_666
O3 P1 O21 71.6(10) . .
O3 P1 O21 108.4(10) 2_666 .
O4 P1 O4 180.0 2_666 .
O4 P1 O21 75.1(10) . .
O4 P1 O21 75.1(10) 2_666 2_666
O4 P1 O21 104.9(10) 2_666 .
O4 P1 O21 104.9(10) . 2_666
O21 P1 O21 180.0 2_666 .
N6 Cu1 N5 171.6(8) . .
N3 Cu2 N9 177.6(7) . .
N3 Cu2 Cl1 93.7(6) . .
N4 Cu2 N3 87.2(8) . .
N4 Cu2 N7 170.8(8) . .
N4 Cu2 N9 90.4(8) . .
N4 Cu2 Cl1 100.7(6) . .
N7 Cu2 N3 91.3(7) . .
N7 Cu2 N9 91.0(7) . .
N7 Cu2 Cl1 88.5(6) . .
N9 Cu2 Cl1 87.0(6) . .
N1 Cu3 N1 180.0 . 2_576
N1 Cu3 O15 84.3(6) . .
N1 Cu3 O15 95.7(6) . 2_576
N1 Cu3 O15 95.7(6) 2_576 .
N1 Cu3 O15 84.3(6) 2_576 2_576
N2 Cu3 N1 90.7(7) 2_576 .
N2 Cu3 N1 89.3(7) 2_576 2_576
N2 Cu3 N1 89.3(7) . .
N2 Cu3 N1 90.7(7) . 2_576
N2 Cu3 N2 180.0 2_576 .
N2 Cu3 O15 87.6(6) 2_576 2_576
N2 Cu3 O15 92.4(6) 2_576 .
N2 Cu3 O15 92.4(6) . 2_576
N2 Cu3 O15 87.6(6) . .
O15 Cu3 O15 180.0 2_576 .
N8 Cu4 N8 180.0 2_575 .
N8 Cu4 Cl1 87.9(6) . .
N8 Cu4 Cl1 92.1(6) 2_575 .
N8 Cu4 Cl1 92.1(6) . 2_575
N8 Cu4 Cl1 87.9(6) 2_575 2_575
N10 Cu4 N8 89.4(8) . .
N10 Cu4 N8 90.6(8) . 2_575
N10 Cu4 N8 90.6(8) 2_575 .
N10 Cu4 N8 89.4(8) 2_575 2_575
N10 Cu4 N10 180.0 2_575 .
N10 Cu4 Cl1 82.9(6) 2_575 2_575
N10 Cu4 Cl1 97.1(6) 2_575 .
N10 Cu4 Cl1 82.9(6) . .
N10 Cu4 Cl1 97.1(6) . 2_575
Cl1 Cu4 Cl1 180.0 2_575 .
O2 W1 O1 94.7(9) . .
O2 W1 O9 88.2(10) . .
O2 W1 O10 156.4(11) . .
O2 W1 O21 61.8(9) . 2_666
O2 W1 O22 89.6(12) . .
O9 W1 O1 66.3(8) . .
O9 W1 O10 85.1(9) . .
O9 W1 O21 96.1(8) . 2_666
O10 W1 O1 61.9(8) . .
O10 W1 O21 96.4(8) . 2_666
O15 W1 O1 158.6(7) 2_676 .
O15 W1 O2 102.8(10) 2_676 .
O15 W1 O9 101.7(8) 2_676 .
O15 W1 O10 100.7(8) 2_676 .
O15 W1 O21 156.2(7) 2_676 2_666
O15 W1 O22 99.0(10) 2_676 .
O21 W1 O1 45.0(6) 2_666 .
O22 W1 O1 93.2(10) . .
O22 W1 O9 159.1(11) . .
O22 W1 O10 88.7(11) . .
O22 W1 O21 64.8(10) . 2_666
O1 W2 O3 38.1(6) . .
O7 W2 O1 93.0(8) . .
O7 W2 O3 65.0(8) . .
O7 W2 O17 88.4(9) . .
O8 W2 O1 64.8(9) . .
O8 W2 O3 93.5(9) . .
O8 W2 O7 157.5(10) . .
O8 W2 O17 88.7(10) . .
O10 W2 O1 64.7(8) . .
O10 W2 O3 90.9(8) . .
O10 W2 O7 89.2(9) . .
O10 W2 O8 84.5(10) . .
O10 W2 O17 156.2(10) . .
O11 W2 O1 159.3(10) . .
O11 W2 O3 162.6(10) . .
O11 W2 O7 102.7(11) . .
O11 W2 O8 99.8(12) . .
O11 W2 O10 101.6(12) . .
O11 W2 O17 102.0(12) . .
O17 W2 O1 91.7(9) . .
O17 W2 O3 66.8(8) . .
O4 W3 O1 41.3(6) . .
O8 W3 O1 62.1(9) . .
O8 W3 O4 94.2(9) . .
O9 W3 O1 66.4(7) . .
O9 W3 O4 92.4(8) . .
O9 W3 O8 86.1(10) . .
O9 W3 O20 158.0(10) . .
O16 W3 O1 159.3(9) . .
O16 W3 O4 159.4(9) . .
O16 W3 O8 102.1(10) . .
O16 W3 O9 101.1(10) . .
O16 W3 O19 101.3(10) . .
O16 W3 O20 100.9(12) . .
O19 W3 O1 94.9(8) . .
O19 W3 O4 63.4(8) . .
O19 W3 O8 156.6(10) . .
O19 W3 O9 88.2(10) . .
O19 W3 O20 86.5(10) . .
O20 W3 O1 92.9(10) . .
O20 W3 O4 66.2(9) . .
O20 W3 O8 90.4(11) . .
O4 W4 O3 39.6(6) 2_666 .
O5 W4 O3 88.0(9) . .
O5 W4 O4 63.7(9) . 2_666
O5 W4 O7 85.4(10) . .
O5 W4 O14 153.1(11) . .
O5 W4 O19 88.5(11) . 2_666
O6 W4 O3 159.3(10) . .
O6 W4 O4 161.1(10) . 2_666
O6 W4 O5 104.4(12) . .
O6 W4 O7 100.5(10) . .
O6 W4 O14 102.4(11) . .
O6 W4 O19 103.4(11) . 2_666
O7 W4 O3 63.5(8) . .
O7 W4 O4 93.3(8) . 2_666
O14 W4 O3 65.8(8) . .
O14 W4 O4 90.8(9) . 2_666
O14 W4 O7 88.0(9) . .
O14 W4 O19 87.1(10) . 2_666
O19 W4 O3 93.2(8) 2_666 .
O19 W4 O4 63.3(8) 2_666 2_666
O19 W4 O7 156.1(9) 2_666 .
O2 W5 O21 62.3(9) 2_666 .
O13 W5 O2 88.8(12) . 2_666
O13 W5 O14 153.4(11) . .
O13 W5 O17 85.6(11) . .
O13 W5 O21 61.0(10) . .
O14 W5 O2 86.1(11) . 2_666
O14 W5 O17 88.4(9) . .
O14 W5 O21 93.8(8) . .
O17 W5 O2 155.9(10) . 2_666
O17 W5 O21 94.6(8) . .
O18 W5 O2 102.6(11) . 2_666
O18 W5 O13 103.2(13) . .
O18 W5 O14 103.5(11) . .
O18 W5 O17 101.6(10) . .
O18 W5 O21 156.5(10) . .
O5 W6 O4 62.0(10) 2_666 .
O5 W6 O20 87.0(11) 2_666 .
O5 W6 O21 94.6(10) 2_666 .
O5 W6 O22 86.3(12) 2_666 2_666
O12 W6 O4 159.9(8) . .
O12 W6 O5 104.7(10) . 2_666
O12 W6 O13 102.4(11) . .
O12 W6 O20 101.0(10) . .
O12 W6 O21 154.2(8) . .
O12 W6 O22 99.7(11) . 2_666
O13 W6 O4 91.7(10) . .
O13 W6 O5 152.8(12) . 2_666
O13 W6 O20 87.6(12) . .
O13 W6 O21 59.7(10) . .
O13 W6 O22 89.4(12) . 2_666
O20 W6 O4 65.0(8) . .
O20 W6 O21 96.9(10) . .
O21 W6 O4 45.9(6) . .
O22 W6 O4 94.6(10) 2_666 .
O22 W6 O20 159.3(12) 2_666 .
O22 W6 O21 64.2(10) 2_666 .
Cu2 Cl1 Cu4 84.7(3) . .

loop_
_geom_bond_atom_site_label_1
_geom_bond_atom_site_label_2
_geom_bond_distance
_geom_bond_site_symmetry_2
C1 H1 0.9300 .
C1 N6 1.30(3) .
C1 N7 1.31(3) .
C2 H2 0.9300 .
C2 N9 1.27(3) .
C2 N12 1.35(4) .
C3 H3 0.9300 .
C3 N10 1.29(4) .
C3 N12 1.34(4) .
C4 H4 0.9300 .
C4 N3 1.32(4) .
C4 N11 1.33(4) .
C5 H5 0.9300 .
C5 N1 1.36(3) .
C5 N11 1.29(3) .
C6 H6 0.9300 .
C6 N6 1.34(3) .
C6 N8 1.26(3) .
C7 H7 0.9300 .
C7 N4 1.31(3) .
C7 N5 1.31(3) 1_455
C8 H8 0.9300 .
C8 N2 1.35(3) 1_655
C8 N5 1.31(3) .
N1 N3 1.34(2) .
N1 Cu3 2.004(17) .
N2 N4 1.34(2) .
N2 Cu3 1.996(17) .
N3 Cu2 2.028(18) .
N4 Cu2 1.949(19) .
N5 Cu1 1.899(19) .
N6 Cu1 1.87(2) .
N7 N8 1.32(3) .
N7 Cu2 1.983(18) .
N8 Cu4 2.008(19) .
N9 N10 1.35(3) .
N9 Cu2 2.028(18) .
N10 Cu4 2.007(18) .
O1 O3 1.59(3) .
O1 O4 1.75(3) .
O1 P1 1.497(19) .
O1 W1 2.518(18) .
O1 W2 2.41(2) .
O1 W3 2.52(2) .
O2 W1 1.86(3) .
O2 W5 1.89(3) 2_666
O3 O4 1.67(3) 2_666
O3 O21 1.81(3) .
O3 P1 1.466(19) .
O3 W2 2.455(19) .
O3 W4 2.499(19) .
O4 P1 1.535(19) .
O4 W3 2.45(2) .
O4 W4 2.430(19) 2_666
O4 W6 2.508(19) .
O5 W4 1.87(3) .
O5 W6 1.87(3) 2_666
O6 W4 1.69(2) .
O7 W2 1.88(2) .
O7 W4 1.93(2) .
O8 W2 1.88(2) .
O8 W3 1.91(2) .
O9 W1 1.89(2) .
O9 W3 1.89(2) .
O10 W1 1.90(2) .
O10 W2 1.86(2) .
O11 W2 1.66(3) .
O12 W6 1.697(19) .
O13 W5 1.87(3) .
O13 W6 1.87(3) .
O14 W4 1.91(2) .
O14 W5 1.88(2) .
O15 Cu3 2.380(16) .
O15 W1 1.717(16) 2_676
O16 W3 1.69(2) .
O17 W2 1.90(2) .
O17 W5 1.892(19) .
O18 W5 1.684(19) .
O19 W3 1.87(2) .
O19 W4 1.92(2) 2_666
O20 W3 1.91(2) .
O20 W6 1.90(2) .
O21 P1 1.622(19) .
O21 W1 2.403(19) 2_666
O21 W5 2.36(2) .
O21 W6 2.42(2) .
O22 W1 1.88(3) .
O22 W6 1.90(3) 2_666
Cu2 Cl1 2.554(10) .
Cu4 Cl1 2.750(10) 2_575
Cu4 Cl1 2.750(10) .

loop_
_geom_torsion_atom_site_label_1
_geom_torsion_atom_site_label_2
_geom_torsion_atom_site_label_3
_geom_torsion_atom_site_label_4
_geom_torsion
_geom_torsion_site_symmetry_1
_geom_torsion_site_symmetry_4
C1 N7 N8 C6 -1(2) . .
C1 N7 N8 Cu4 178.8(14) . .
C2 N9 N10 C3 0(3) . .
C2 N9 N10 Cu4 178.0(19) . .
C5 N1 N3 C4 -1(3) . .
C5 N1 N3 Cu2 179.0(14) . .
C8 N2 N4 C7 -1(2) 1_455 .
C8 N2 N4 Cu2 -176.6(14) 1_455 .
N1 C5 N11 C4 0(3) . .
N2 C8 N5 C7 1(2) 1_655 1_655
N2 C8 N5 Cu1 177.1(14) 1_655 .
N3 C4 N11 C5 0(3) . .
N5 C7 N4 N2 1(2) 1_455 .
N5 C7 N4 Cu2 176.8(15) 1_455 .
N6 C1 N7 N8 1(2) . .
N6 C1 N7 Cu2 -168.6(14) . .
N6 C6 N8 N7 1(3) . .
N6 C6 N8 Cu4 -179.3(15) . .
N7 C1 N6 C6 -1(2) . .
N7 C1 N6 Cu1 179.2(14) . .
N8 C6 N6 C1 0(3) . .
N8 C6 N6 Cu1 -179.9(16) . .
N9 C2 N12 C3 3(4) . .
N10 C3 N12 C2 -3(4) . .
N11 C4 N3 N1 1(3) . .
N11 C4 N3 Cu2 -179.2(17) . .
N11 C5 N1 N3 1(3) . .
N11 C5 N1 Cu3 172.9(16) . .
N12 C2 N9 N10 -2(3) . .
N12 C2 N9 Cu2 179.0(19) . .
N12 C3 N10 N9 2(3) . .
N12 C3 N10 Cu4 -176(2) . .
O1 O3 O21 P1 -48.9(10) . .
O1 O3 O21 W1 -145.9(14) . 2_666
O1 O3 O21 W5 131.4(12) . .
O1 O3 O21 W6 47.9(18) . .
O1 O3 P1 O1 180.000(9) . 2_666
O1 O3 P1 O4 53.7(13) . .
O1 O3 P1 O4 -126.3(13) . 2_666
O1 O3 P1 O21 118.2(13) . .
O1 O3 P1 O21 -61.8(13) . 2_666
O1 O4 P1 O1 180.000(7) . 2_666
O1 O4 P1 O3 129.3(12) . 2_666
O1 O4 P1 O3 -50.7(12) . .
O1 O4 P1 O21 67.0(11) . 2_666
O1 O4 P1 O21 -113.0(11) . .
O3 O1 O4 O3 80.6(15) . 2_666
O3 O1 O4 P1 41.6(10) . .
O3 O1 O4 W3 -139.0(12) . .
O3 O1 O4 W4 148.2(16) . 2_666
O3 O1 O4 W6 -61.1(17) . .
O3 O1 P1 O3 180.001(9) . 2_666
O3 O1 P1 O4 -127.8(13) . .
O3 O1 P1 O4 52.2(13) . 2_666
O3 O1 P1 O21 119.7(12) . 2_666
O3 O1 P1 O21 -60.3(12) . .
O3 O4 P1 O1 -129.3(12) 2_666 .
O3 O4 P1 O1 50.7(12) 2_666 2_666
O3 O4 P1 O3 180.000(15) 2_666 .
O3 O4 P1 O21 117.7(12) 2_666 .
O3 O4 P1 O21 -62.3(12) 2_666 2_666
O3 O21 P1 O1 56.0(12) . .
O3 O21 P1 O1 -124.0(12) . 2_666
O3 O21 P1 O3 179.999(4) . 2_666
O3 O21 P1 O4 120.4(12) . .
O3 O21 P1 O4 -59.6(12) . 2_666
O4 O1 O3 O4 -85.0(15) . 2_666
O4 O1 O3 O21 7.6(14) . .
O4 O1 O3 P1 -41.1(10) . .
O4 O1 O3 W2 137.8(12) . .
O4 O1 O3 W4 -152.2(15) . .
O4 O1 P1 O3 -52.2(13) . 2_666
O4 O1 P1 O3 127.8(13) . .
O4 O1 P1 O4 180.000(7) . 2_666
O4 O1 P1 O21 -112.5(11) . 2_666
O4 O1 P1 O21 67.5(11) . .
O4 O3 O21 P1 50.1(9) 2_666 .
O4 O3 O21 W1 -46.9(18) 2_666 2_666
O4 O3 O21 W5 -129.6(10) 2_666 .
O4 O3 O21 W6 146.9(14) 2_666 .
O4 O3 P1 O1 -53.7(13) 2_666 2_666
O4 O3 P1 O1 126.3(13) 2_666 .
O4 O3 P1 O4 180.000(14) 2_666 .
O4 O3 P1 O21 -115.6(12) 2_666 .
O4 O3 P1 O21 64.4(12) 2_666 2_666
O21 O3 P1 O1 -118.2(13) . .
O21 O3 P1 O1 61.8(13) . 2_666
O21 O3 P1 O4 -64.4(12) . .
O21 O3 P1 O4 115.6(12) . 2_666
O21 O3 P1 O21 180.001(4) . 2_666
P1 O1 O3 O4 -43.9(10) . 2_666
P1 O1 O3 O21 48.7(9) . .
P1 O1 O3 W2 178.9(10) . .
P1 O1 O3 W4 -111.2(18) . .
P1 O1 O4 O3 39.0(9) . 2_666
P1 O1 O4 W3 179.4(9) . .
P1 O1 O4 W4 106.5(18) . 2_666
P1 O1 O4 W6 -102.7(13) . .
P1 O3 O21 W1 -97.0(15) . 2_666
P1 O3 O21 W5 -179.7(10) . .
P1 O3 O21 W6 96.8(14) . .
Cu2 N7 N8 C6 168.6(16) . .
Cu2 N7 N8 Cu4 -11(2) . .
Cu2 N9 N10 C3 178.9(19) . .
Cu2 N9 N10 Cu4 -3(2) . .
Cu3 N1 N3 C4 -173.5(18) . .
Cu3 N1 N3 Cu2 6(2) . .
Cu3 N2 N4 C7 173.3(14) . .
Cu3 N2 N4 Cu2 -3(2) . .
W1 O1 O3 O4 59.6(18) . 2_666
W1 O1 O3 O21 152.2(13) . .
W1 O1 O3 P1 103.5(15) . .
W1 O1 O3 W2 -77.6(13) . .
W1 O1 O3 W4 -8(3) . .
W1 O1 O4 O3 -67.3(15) . 2_666
W1 O1 O4 P1 -106.3(13) . .
W1 O1 O4 W3 73.0(11) . .
W1 O1 O4 W4 0(3) . 2_666
W1 O1 O4 W6 151.0(9) . .
W1 O1 P1 O3 59.5(15) . 2_666
W1 O1 P1 O3 -120.5(15) . .
W1 O1 P1 O4 -68.3(13) . 2_666
W1 O1 P1 O4 111.7(13) . .
W1 O1 P1 O21 179.2(11) . .
W1 O1 P1 O21 -0.8(11) . 2_666
W1 O9 W3 O1 4.4(14) . .
W1 O9 W3 O4 37.3(17) . .
W1 O9 W3 O8 -56.7(17) . .
W1 O9 W3 O16 -158.3(17) . .
W1 O9 W3 O19 100.6(17) . .
W1 O9 W3 O20 25(4) . .
W1 O10 W2 O1 -5.3(16) . .
W1 O10 W2 O3 -34.0(19) . .
W1 O10 W2 O7 -99(2) . .
W1 O10 W2 O8 59(2) . .
W1 O10 W2 O11 158(2) . .
W1 O10 W2 O17 -15(4) . .
W1 O21 P1 O1 -0.8(11) 2_666 2_666
W1 O21 P1 O1 179.2(11) 2_666 .
W1 O21 P1 O3 -56.8(14) 2_666 2_666
W1 O21 P1 O3 123.2(14) 2_666 .
W1 O21 P1 O4 63.6(13) 2_666 2_666
W1 O21 P1 O4 -116.4(13) 2_666 .
W2 O1 O3 O4 137.2(12) . 2_666
W2 O1 O3 O21 -130.2(11) . .
W2 O1 O3 P1 -178.9(10) . .
W2 O1 O3 W4 70.0(16) . .
W2 O1 O4 O3 151.9(15) . 2_666
W2 O1 O4 P1 112.9(17) . .
W2 O1 O4 W3 -67.7(15) . .
W2 O1 O4 W4 -140.6(14) . 2_666
W2 O1 O4 W6 10(2) . .
W2 O1 P1 O3 -178.6(12) . 2_666
W2 O1 P1 O3 1.4(12) . .
W2 O1 P1 O4 -126.4(16) . .
W2 O1 P1 O4 53.6(16) . 2_666
W2 O1 P1 O21 121.1(16) . 2_666
W2 O1 P1 O21 -58.9(16) . .
W2 O3 O21 P1 -115.3(14) . .
W2 O3 O21 W1 147.7(11) . 2_666
W2 O3 O21 W5 65.0(12) . .
W2 O3 O21 W6 -19(2) . .
W2 O3 P1 O1 178.7(12) . 2_666
W2 O3 P1 O1 -1.3(12) . .
W2 O3 P1 O4 -127.6(16) . 2_666
W2 O3 P1 O4 52.4(16) . .
W2 O3 P1 O21 -63.2(15) . 2_666
W2 O3 P1 O21 116.8(15) . .
W2 O10 W1 O1 5.2(16) . .
W2 O10 W1 O2 14(4) . .
W2 O10 W1 O9 -61(2) . .
W2 O10 W1 O15 -161.5(18) . 2_676
W2 O10 W1 O21 35(2) . 2_666
W2 O10 W1 O22 100(2) . .
W2 O17 W5 O2 23(4) . 2_666
W2 O17 W5 O13 100(2) . .
W2 O17 W5 O14 -53.6(19) . .
W2 O17 W5 O18 -157.0(19) . .
W2 O17 W5 O21 40.0(19) . .
W3 O1 O3 O4 -148.4(16) . 2_666
W3 O1 O3 O21 -56(2) . .
W3 O1 O3 P1 -104.5(18) . .
W3 O1 O3 W2 74.4(16) . .
W3 O1 O3 W4 144.3(13) . .
W3 O1 O4 O3 -140.3(11) . 2_666
W3 O1 O4 P1 -179.4(9) . .
W3 O1 O4 W4 -72.8(16) . 2_666
W3 O1 O4 W6 77.9(11) . .
W3 O1 P1 O3 -51.5(15) . 2_666
W3 O1 P1 O3 128.5(15) . .
W3 O1 P1 O4 -179.3(10) . 2_666
W3 O1 P1 O4 0.7(10) . .
W3 O1 P1 O21 -111.8(13) . 2_666
W3 O1 P1 O21 68.2(13) . .
W3 O4 P1 O1 179.3(11) . 2_666
W3 O4 P1 O1 -0.7(11) . .
W3 O4 P1 O3 -51.4(14) . .
W3 O4 P1 O3 128.6(14) . 2_666
W3 O4 P1 O21 66.2(13) . 2_666
W3 O4 P1 O21 -113.8(13) . .
W3 O8 W2 O1 8.6(18) . .
W3 O8 W2 O3 35(2) . .
W3 O8 W2 O7 18(4) . .
W3 O8 W2 O10 -56(2) . .
W3 O8 W2 O11 -157(2) . .
W3 O8 W2 O17 101(2) . .
W3 O9 W1 O1 -4.4(14) . .
W3 O9 W1 O2 -100.4(18) . .
W3 O9 W1 O10 57.0(17) . .
W3 O9 W1 O15 156.9(16) . 2_676
W3 O9 W1 O21 -39.0(17) . 2_666
W3 O9 W1 O22 -16(4) . .
W4 O3 O21 P1 113.9(14) . .
W4 O3 O21 W1 17(2) . 2_666
W4 O3 O21 W5 -65.8(12) . .
W4 O3 O21 W6 -149.3(10) . .
W4 O3 P1 O1 127.1(15) . .
W4 O3 P1 O1 -52.9(15) . 2_666
W4 O3 P1 O4 0.9(10) . 2_666
W4 O3 P1 O4 -179.1(10) . .
W4 O3 P1 O21 -114.7(14) . .
W4 O3 P1 O21 65.3(14) . 2_666
W4 O4 P1 O1 -128.4(14) 2_666 .
W4 O4 P1 O1 51.6(14) 2_666 2_666
W4 O4 P1 O3 -179.1(11) 2_666 .
W4 O4 P1 O3 0.9(11) 2_666 2_666
W4 O4 P1 O21 -61.4(14) 2_666 2_666
W4 O4 P1 O21 118.6(14) 2_666 .
W4 O7 W2 O1 38.7(17) . .
W4 O7 W2 O3 12.0(14) . .
W4 O7 W2 O8 30(4) . .
W4 O7 W2 O10 103.4(18) . .
W4 O7 W2 O11 -154.9(18) . .
W4 O7 W2 O17 -52.9(18) . .
W4 O14 W5 O2 -104(2) . 2_666
W4 O14 W5 O13 -24(4) . .
W4 O14 W5 O17 53(2) . .
W4 O14 W5 O18 154.1(19) . .
W4 O14 W5 O21 -42(2) . .
W4 O19 W3 O1 -38(2) 2_666 .
W4 O19 W3 O4 -10.5(17) 2_666 .
W4 O19 W3 O8 -28(4) 2_666 .
W4 O19 W3 O9 -104(2) 2_666 .
W4 O19 W3 O16 155(2) 2_666 .
W4 O19 W3 O20 55(2) 2_666 .
W5 O2 W1 O1 41(2) 2_666 .
W5 O2 W1 O9 107(2) 2_666 .
W5 O2 W1 O10 34(4) 2_666 .
W5 O2 W1 O15 -151(2) 2_666 2_676
W5 O2 W1 O21 9.3(19) 2_666 2_666
W5 O2 W1 O22 -52(2) 2_666 .
W5 O13 W6 O4 48(3) . .
W5 O13 W6 O5 34(4) . 2_666
W5 O13 W6 O12 -146(2) . .
W5 O13 W6 O20 113(3) . .
W5 O13 W6 O21 14(2) . .
W5 O13 W6 O22 -46(3) . 2_666
W5 O17 W2 O1 -38.6(19) . .
W5 O17 W2 O3 -9.0(16) . .
W5 O17 W2 O7 54.3(19) . .
W5 O17 W2 O8 -103(2) . .
W5 O17 W2 O10 -30(3) . .
W5 O17 W2 O11 157(2) . .
W5 O21 P1 O1 -123.7(14) . 2_666
W5 O21 P1 O1 56.3(14) . .
W5 O21 P1 O3 -179.7(12) . 2_666
W5 O21 P1 O3 0.3(12) . .
W5 O21 P1 O4 120.7(14) . .
W5 O21 P1 O4 -59.3(14) . 2_666
W6 O4 P1 O1 114.5(13) . .
W6 O4 P1 O1 -65.5(13) . 2_666
W6 O4 P1 O3 63.8(14) . .
W6 O4 P1 O3 -116.2(14) . 2_666
W6 O4 P1 O21 1.5(11) . .
W6 O4 P1 O21 -178.5(11) . 2_666
W6 O5 W4 O3 45(2) 2_666 .
W6 O5 W4 O4 12(2) 2_666 2_666
W6 O5 W4 O6 -152(2) 2_666 .
W6 O5 W4 O7 108(2) 2_666 .
W6 O5 W4 O14 32(4) 2_666 .
W6 O5 W4 O19 -49(2) 2_666 2_666
W6 O13 W5 O2 45(3) . 2_666
W6 O13 W5 O14 -34(4) . .
W6 O13 W5 O17 -112(3) . .
W6 O13 W5 O18 148(2) . .
W6 O13 W5 O21 -14(2) . .
W6 O21 P1 O1 -65.9(13) . .
W6 O21 P1 O1 114.1(13) . 2_666
W6 O21 P1 O3 58.1(14) . 2_666
W6 O21 P1 O3 -121.9(14) . .
W6 O21 P1 O4 -1.5(11) . .
W6 O21 P1 O4 178.5(11) . 2_666
W6 O22 W1 O1 -42(2) 2_666 .
W6 O22 W1 O2 52(2) 2_666 .
W6 O22 W1 O9 -32(5) 2_666 .
W6 O22 W1 O10 -104(2) 2_666 .
W6 O22 W1 O15 155(2) 2_666 2_676
W6 O22 W1 O21 -6.3(19) 2_666 2_666
